data_2202730
loop_
_publ_author_name
'Maris, Thierry'
'Zouari, Ridha'

_publ_section_title
;
 <i>catena</i>-Poly[benzylmethylammonium
 [[diaquadichloromanganate(II)]-\m-chloro]]
;
_journal_issue 12
_journal_name_full 'Acta Crystallographica Section E'
_journal_page_first m1201
_journal_page_last m1203
_journal_paper_doi 10.1107/S160053680302659X
_journal_volume 59
_journal_year 2003
_chemical_formula_iupac '(C8 H12 N) [Mn Cl3 (H2 O)2]'
_chemical_formula_moiety 'C8 H12 N1 1+, Mn1 Cl3 H4 O2 1-'
_chemical_formula_sum 'C8 H16 Cl3 Mn N O2'
_chemical_formula_weight 319.51
_chemical_name_common
;
catena-Poly[benzylmethylammonium [[diaquadichloromanganese(II)]-\m-chloro]]]
;
_chemical_name_systematic
;
catena-Poly[benzylmethylammonium [[diaquadichloromanganese(II)]-\m-chloro]]]
;
_space_group_IT_number 61
_symmetry_cell_setting orthorhombic
_symmetry_space_group_name_Hall '-P 2ac 2ab'
_symmetry_space_group_name_H-M 'P b c a'
_atom_sites_solution_hydrogens geom
_atom_sites_solution_primary direct
_atom_sites_solution_secondary difmap
_audit_creation_method Platon
_cell_angle_alpha 90.0
_cell_angle_beta 90.0
_cell_angle_gamma 90.0
_cell_formula_units_Z 8
_cell_length_a 24.959(2)
_cell_length_b 11.9510(10)
_cell_length_c 9.192(2)
_cell_measurement_reflns_used 12699
_cell_measurement_temperature 110(2)
_cell_measurement_theta_max 13.29
_cell_measurement_theta_min 1.00
_cell_volume 2741.8(7)
_computing_cell_refinement 'DENZO and SCALEPACK (Otwinowski & Minor, 1997)'
_computing_data_collection 'XPRESS (MacScience, 1989)'
_computing_data_reduction 'DENZO and SCALEPACK'
_computing_molecular_graphics 'XP in SHELXTL (Bruker, 1997) and Material Studio (Accelrys, 2002)'
_computing_publication_material 'Platon (Spek, 2002)'
_computing_structure_refinement 'SHELXL97 (Sheldrick, 1997)'
_computing_structure_solution 'SIR97 (Altomare et al., 1999)'
_diffrn_ambient_temperature 110(2)
_diffrn_measured_fraction_theta_full 0.997
_diffrn_measured_fraction_theta_max 0.997
_diffrn_measurement_device_type DIP2000
_diffrn_measurement_method \w
_diffrn_radiation_monochromator graphite
_diffrn_radiation_source 'Sealed Tube'
_diffrn_radiation_type MoK\a
_diffrn_radiation_wavelength 0.71069
_diffrn_reflns_av_R_equivalents 0.04
_diffrn_reflns_av_sigmaI/netI 0.0414
_diffrn_reflns_limit_h_max 30
_diffrn_reflns_limit_h_min -30
_diffrn_reflns_limit_k_max 14
_diffrn_reflns_limit_k_min -14
_diffrn_reflns_limit_l_max 11
_diffrn_reflns_limit_l_min -11
_diffrn_reflns_number 12699
_diffrn_reflns_theta_full 25.80
_diffrn_reflns_theta_max 24.80
_diffrn_reflns_theta_min 1.63
_diffrn_standards_decay_% 0.00
_diffrn_standards_interval_time 1440
_diffrn_standards_number 12699
_exptl_absorpt_coefficient_mu 1.529
_exptl_absorpt_correction_T_max 0.8000
_exptl_absorpt_correction_T_min 0.5200
_exptl_absorpt_correction_type multi-scan
_exptl_absorpt_process_details '(DENZO and SCALEPACK, Otwinowski & Minor, 1997)'
_exptl_crystal_colour Colourless
_exptl_crystal_density_diffrn 1.548
_exptl_crystal_density_method 'not measured'
_exptl_crystal_description block
_exptl_crystal_F_000 1304
_exptl_crystal_size_max 0.50
_exptl_crystal_size_mid 0.20
_exptl_crystal_size_min 0.15
_refine_diff_density_max 0.513
_refine_diff_density_min -0.609
_refine_ls_extinction_coef 0.0082(6)
_refine_ls_extinction_expression Fc^*^=kFc[1+0.001xFc^2^\l^3^/sin(2\q)]^-1/4^
_refine_ls_extinction_method SHELXL97
_refine_ls_goodness_of_fit_ref 1.070
_refine_ls_hydrogen_treatment mixed
_refine_ls_matrix_type full
_refine_ls_number_parameters 149
_refine_ls_number_reflns 2356
_refine_ls_number_restraints 4
_refine_ls_restrained_S_all 1.069
_refine_ls_R_factor_all 0.0705
_refine_ls_R_factor_gt 0.0473
_refine_ls_shift/su_max 0.001
_refine_ls_shift/su_mean 0.000
_refine_ls_structure_factor_coef Fsqd
_refine_ls_weighting_details 'calc w=1/[\s^2^(Fo^2^)+(0.0532P)^2^+6.9025P] where P=(Fo^2^+2Fc^2^)/3'
_refine_ls_weighting_scheme calc
_refine_ls_wR_factor_gt 0.1161
_refine_ls_wR_factor_ref 0.1269
_reflns_number_gt 1732
_reflns_number_total 2356
_reflns_threshold_expression 'I > 2\s(I)'
_cod_data_source_file lh6138.cif
_cod_data_source_block I
_cod_depositor_comments
;
The following automatic conversions were performed:
'_symmetry_cell_setting' value 'Orthorhombic' changed to 'orthorhombic'
according to '/home/saulius/struct/CIF-dictionaries/cif_core.dic'
dictionary named 'cif_core.dic' version 2.4.1 from
2010-06-29.

'_geom_bond_publ_flag' value 'Y' changed to 'y' according to
'/home/saulius/struct/CIF-dictionaries/cif_core.dic' dictionary named
'cif_core.dic' version 2.4.1 from 2010-06-29 (16 times).

Automatic conversion script
Id: cif_fix_enum 1527 2010-12-29 10:47:43Z saulius 

The following automatic conversions were performed:

'_symmetry_cell_setting' value 'Orthorhombic' changed to
'orthorhombic' according to
/home/saulius/struct/CIF-dictionaries/cif_core.dic dictionary named
'cif_core.dic' version 2.4.1 from 2010-06-29.

'_geom_bond_publ_flag'
value 'Y' changed to 'y' according to
/home/saulius/struct/CIF-dictionaries/cif_core.dic dictionary named
'cif_core.dic' version 2.4.1 from 2010-06-29 (16
times).

'_geom_angle_publ_flag' value 'Y' changed to 'y' according
to /home/saulius/struct/CIF-dictionaries/cif_core.dic dictionary
named 'cif_core.dic' version 2.4.1 from 2010-06-29 (26
times).

'_geom_torsion_publ_flag' value 'Y' changed to 'y' according
to /home/saulius/struct/CIF-dictionaries/cif_core.dic dictionary
named 'cif_core.dic' version 2.4.1 from 2010-06-29 (8 times).

Automatic conversion script
Id: cif_fix_values 1715 2011-07-08 13:25:40Z adriana 
;
_cod_database_code 2202730
_cod_database_fobs_code 2202730

loop_
_symmetry_equiv_pos_as_xyz
' x,  y,  z'
'-x+1/2, -y,  z+1/2'
' x+1/2, -y+1/2, -z'
'-x,  y+1/2, -z+1/2'
'-x,  -y,  -z'
' x-1/2,  y, -  z-1/2'
'-x-1/2,  y-1/2,  z'
' x,  -y-1/2,  z-1/2'

loop_
_atom_site_label
_atom_site_fract_x
_atom_site_fract_y
_atom_site_fract_z
_atom_site_U_iso_or_equiv
_atom_site_adp_type
_atom_site_calc_flag
_atom_site_refinement_flags
_atom_site_occupancy
_atom_site_disorder_assembly
_atom_site_disorder_group
_atom_site_type_symbol
Mn1 0.99227(3) 0.23618(5) 0.71141(8) 0.0285(2) Uani d . 1 . . Mn
Cl2 0.91780(4) 0.11096(9) 0.79466(14) 0.0338(3) Uani d . 1 . . Cl
Cl3 1.06409(4) 0.10877(9) 0.79476(14) 0.0339(3) Uani d . 1 . . Cl
Cl4 0.99303(4) 0.34617(8) 0.95076(12) 0.0270(3) Uani d . 1 . . Cl
N7 0.88703(16) -0.0020(3) 0.4966(5) 0.0391(10) Uani d . 1 . . N
H71 0.9180 -0.0176 0.4465 0.047 Uiso calc R 1 . . H
H72 0.8963 0.0385 0.5779 0.047 Uiso calc R 1 . . H
C8 0.8630(2) -0.1078(4) 0.5437(7) 0.0527(15) Uani d . 1 . . C
H81 0.8885 -0.1485 0.6052 0.079 Uiso calc R 1 . . H
H82 0.8542 -0.1533 0.4582 0.079 Uiso calc R 1 . . H
H83 0.8303 -0.0925 0.5992 0.079 Uiso calc R 1 . . H
C9 0.8519(2) 0.0698(5) 0.4021(6) 0.0498(14) Uani d . 1 . . C
H91 0.8713 0.1396 0.3779 0.060 Uiso calc R 1 . . H
H92 0.8446 0.0297 0.3100 0.060 Uiso calc R 1 . . H
C10 0.79976(19) 0.0991(4) 0.4730(7) 0.0452(14) Uani d . 1 . . C
C11 0.7539(2) 0.0443(6) 0.4374(8) 0.0646(18) Uani d . 1 . . C
H11 0.7550 -0.0135 0.3665 0.078 Uiso calc . 1 . . H
C12 0.7062(2) 0.0709(6) 0.5019(10) 0.079(2) Uani d . 1 . . C
H12 0.6742 0.0332 0.4748 0.095 Uiso calc . 1 . . H
C13 0.7053(3) 0.1530(7) 0.6065(10) 0.080(2) Uani d . 1 . . C
H13 0.6725 0.1709 0.6532 0.096 Uiso calc . 1 . . H
C14 0.7495(3) 0.2080(6) 0.6438(9) 0.080(2) Uani d . 1 . . C
H14 0.7479 0.2646 0.7162 0.095 Uiso calc . 1 . . H
C15 0.7977(2) 0.1832(5) 0.5778(8) 0.0622(18) Uani d . 1 . . C
H15 0.8292 0.2231 0.6036 0.075 Uiso calc . 1 . . H
O5 0.93236(15) 0.3533(3) 0.6299(4) 0.0423(9) Uani d D 1 . . O
H51 0.927(3) 0.351(6) 0.534(2) 0.090 Uiso d D 1 . . H
H52 0.934(3) 0.426(2) 0.650(8) 0.090 Uiso d D 1 . . H
O6 1.05261(16) 0.3546(3) 0.6334(4) 0.0482(10) Uani d D 1 . . O
H61 1.060(3) 0.359(6) 0.538(3) 0.090 Uiso d D 1 . . H
H62 1.058(3) 0.423(3) 0.670(7) 0.090 Uiso d D 1 . . H

loop_
_atom_site_aniso_label
_atom_site_aniso_U_11
_atom_site_aniso_U_22
_atom_site_aniso_U_33
_atom_site_aniso_U_12
_atom_site_aniso_U_13
_atom_site_aniso_U_23
Mn1 0.0253(4) 0.0174(4) 0.0430(4) 0.0008(3) 0.0003(3) 0.0019(3)
Cl2 0.0298(6) 0.0275(6) 0.0441(7) -0.0102(4) -0.0003(5) 0.0013(5)
Cl3 0.0291(6) 0.0261(6) 0.0466(7) 0.0120(4) -0.0023(5) -0.0018(5)
Cl4 0.0299(5) 0.0149(5) 0.0364(5) 0.0021(4) 0.0014(5) -0.0013(4)
N7 0.021(2) 0.039(2) 0.057(3) -0.0039(17) 0.0071(17) -0.009(2)
C8 0.040(3) 0.043(3) 0.076(4) -0.004(2) 0.000(3) 0.001(3)
C9 0.036(3) 0.050(3) 0.063(4) 0.002(2) 0.005(3) 0.000(3)
C10 0.026(3) 0.040(3) 0.069(4) 0.000(2) 0.003(2) 0.008(3)
C11 0.036(3) 0.058(4) 0.099(5) -0.005(3) -0.011(3) -0.005(4)
C12 0.025(3) 0.070(5) 0.142(8) -0.006(3) -0.007(4) 0.034(5)
C13 0.040(4) 0.079(5) 0.121(7) 0.026(4) 0.022(4) 0.036(5)
C14 0.054(4) 0.074(5) 0.110(6) 0.031(4) 0.014(4) -0.006(5)
C15 0.039(3) 0.055(4) 0.093(5) 0.008(3) 0.003(3) -0.011(4)
O5 0.055(2) 0.0259(17) 0.046(2) 0.0173(16) -0.0027(19) 0.0012(19)
O6 0.064(2) 0.0338(19) 0.047(2) -0.0264(18) 0.007(2) 0.0002(19)

loop_
_atom_type_symbol
_atom_type_description
_atom_type_scat_dispersion_real
_atom_type_scat_dispersion_imag
_atom_type_scat_source
C C 0.0033 0.0016 'International Tables Vol C Tables 4.2.6.8 and 6.1.1.4'
H H 0.0000 0.0000 'International Tables Vol C Tables 4.2.6.8 and 6.1.1.4'
N N 0.0061 0.0033 'International Tables Vol C Tables 4.2.6.8 and 6.1.1.4'
O O 0.0106 0.0060 'International Tables Vol C Tables 4.2.6.8 and 6.1.1.4'
Cl Cl 0.1484 0.1585 'International Tables Vol C Tables 4.2.6.8 and 6.1.1.4'
Mn Mn 0.3368 0.7283 'International Tables Vol C Tables 4.2.6.8 and 6.1.1.4'

loop_
_geom_angle_atom_site_label_1
_geom_angle_atom_site_label_2
_geom_angle_atom_site_label_3
_geom_angle_site_symmetry_3
_geom_angle
_geom_angle_publ_flag
O5 Mn1 O6 . 86.82(16) y
O5 Mn1 Cl3 . 176.70(11) y
O6 Mn1 Cl3 . 90.05(12) y
O5 Mn1 Cl2 . 88.82(11) y
O6 Mn1 Cl2 . 175.63(12) y
Cl3 Mn1 Cl2 . 94.32(4) y
O5 Mn1 Cl4 . 88.33(10) y
O6 Mn1 Cl4 . 86.83(11) y
CL3 Mn1 Cl4 . 92.55(4) y
Cl2 Mn1 Cl4 . 92.84(4) y
O5 Mn1 Cl4 8_565 86.05(11) y
O6 Mn1 Cl4 8_565 86.41(11) y
Cl3 Mn1 Cl4 8_565 92.71(4) y
Cl2 Mn1 Cl4 8_565 93.49(4) y
Cl4 Mn1 Cl4 8_565 171.44(3) y
Mn1 CL4 Mn1 8_566 126.81(4) y
C8 N7 C9 . 115.1(4) y
C8 N7 H71 . 108.5 ?
C9 N7 H71 . 108.5 ?
C8 N7 H72 . 108.5 ?
C9 N7 H72 . 108.5 ?
H71 N7 H72 . 107.5 ?
N7 C8 H81 . 109.5 ?
N7 C8 H82 . 109.5 ?
H81 C8 H82 . 109.5 ?
N7 C8 H83 . 109.5 ?
H81 C8 H83 . 109.5 ?
H82 C8 H83 . 109.5 ?
C10 C9 N7 . 112.9(5) y
C10 C9 H91 . 109 ?
N7 C9 H91 . 109 ?
C10 C9 H92 . 109 ?
N7 C9 H92 . 109 ?
H91 C9 H92 . 107.8 ?
C11 C10 C15 . 118.9(5) y
C11 C10 C9 . 121.0(6) y
C15 C10 C9 . 120.2(5) y
C10 C11 C12 . 121.2(6) y
C10 C11 H11 . 119.4 ?
C12 C11 H11 . 119.4 ?
C11 C12 C13 . 118.8(6) y
C11 C12 H12 . 120.6 ?
C13 C12 H12 . 120.6 ?
C14 C13 C12 . 121.4(6) y
C14 C13 H13 . 119.3 ?
C12 C13 H13 . 119.3 ?
C13 C14 C15 . 120.3(7) y
C13 C14 H14 . 119.9 ?
C15 C14 H14 . 119.9 ?
C14 C15 C10 . 119.5(6) y
C14 C15 H15 . 120.3 ?
C10 C15 H15 . 120.3 ?
Mn1 O5 H51 . 115(5) ?
Mn1 O5 H52 . 121(5) ?
H51 O5 H52 . 104(7) ?
Mn1 O6 H61 . 120(5) ?
Mn1 O6 H62 . 125(5) ?
H61 O6 H62 . 106(6) ?

loop_
_geom_bond_atom_site_label_1
_geom_bond_atom_site_label_2
_geom_bond_site_symmetry_1
_geom_bond_site_symmetry_2
_geom_bond_distance
_geom_bond_publ_flag
Mn1 O5 . . 2.180(3) y
Mn1 O6 . . 2.187(3) y
Mn1 Cl3 . . 2.4737(12) y
Mn1 Cl2 . . 2.5061(12) y
Mn1 Cl4 . . 2.5629(13) y
Mn1 Cl4 . 8_565 2.5902(13) y
Cl4 Mn1 . 8_566 2.5902(13) y
N7 C8 . . 1.465(6) y
N7 C9 . . 1.503(7) y
N7 H71 . . 0.92 ?
N7 H72 . . 0.92 ?
C8 H81 . . 0.98 ?
C8 H82 . . 0.98 ?
C8 H83 . . 0.98 ?
C9 C10 . . 1.497(7) y
C9 H91 . . 0.99 ?
C9 H92 . . 0.99 ?
C10 C11 . . 1.358(8) y
C10 C15 . . 1.393(8) y
C11 C12 . . 1.369(9) y
C11 H11 . . 0.95 ?
C12 C13 . . 1.375(11) y
C12 H12 . . 0.95 ?
C13 C14 . . 1.328(10) y
C13 H13 . . 0.95 ?
C14 C15 . . 1.379(8) y
C14 H14 . . 0.95 ?
C15 H15 . . 0.95 ?
O5 H51 . . 0.89(2) ?
O5 H52 . . 0.89(2) ?
O6 H61 . . 0.90(2) ?
O6 H62 . . 0.90(2) ?

loop_
_geom_hbond_atom_site_label_D
_geom_hbond_atom_site_label_H
_geom_hbond_atom_site_label_A
_geom_hbond_site_symmetry_A
_geom_hbond_distance_DH
_geom_hbond_distance_HA
_geom_hbond_distance_DA
_geom_hbond_angle_DHA
N7 H71 Cl3 5_756 0.92 2.51 3.208(4) 133
N7 H71 Cl4 8_565 0.92 2.78 3.263(4) 114
N7 H72 Cl2 . 0.92 2.24 3.149(4) 171
O5 H51 Cl2 8_565 0.89(2) 2.26(3) 3.133(4) 167(7)
O5 H52 Cl3 4_756 0.89(2) 2.24(2) 3.132(4) 178(7)
O6 H61 Cl3 8_565 0.90(2) 2.27(2) 3.156(4) 169(7)
O6 H62 Cl2 4_756 0.90(2) 2.34(3) 3.221(4) 165(6)

loop_
_geom_torsion_atom_site_label_1
_geom_torsion_atom_site_label_2
_geom_torsion_atom_site_label_3
_geom_torsion_atom_site_label_4
_geom_torsion_site_symmetry_4
_geom_torsion
_geom_torsion_publ_flag
O5 Mn1 Cl4 Mn1 8_566 135.82(11) y
O6 Mn1 Cl4 Mn1 8_566 -137.27(13) y
Cl3 Mn1 Cl4 Mn1 8_566 -47.37(7) y
Cl2 Mn1 Cl4 Mn1 8_566 47.09(7) y
C8 N7 C9 C10 . 57.5(6) y
N7 C9 C10 C11 . -101.3(7) y
N7 C9 C10 C15 . 78.3(7) y
C9 C10 C15 C14 . -179.0(6) y
